data_7028177
loop_
_publ_author_name
'Lalioti, Nikolia'
'Raptopoulou, Catherine P.'
'Terzis, Aris'
'Panagiotopoulos, Athanassios'
'Perlepes, Spyros P.'
'Manessi-Zoupa, Evy'

_publ_section_title
;
 New metal-binding modes for 5-aminoorotic acid: preparation,
 characterization and crystal structures of zinc(II) complexes
;
_journal_issue 8
_journal_name_full 'Journal of the Chemical Society, Dalton Transactions'
_journal_page_first 1327
_journal_paper_doi 10.1039/a800014j
_journal_year 1998
_chemical_formula_analytical '[Zn(5-amino-orotate)2(H2O)2(DMSO)2]'
_chemical_formula_structural '[Zn(C5 H4 N3 O4)2(H2 O)2(C2 H6 O S)2]'
_chemical_formula_sum 'C14 H24 N6 O12 S2 Zn'
_chemical_formula_weight 597.9
_chemical_name_systematic
; 
 ? 
;
_space_group_IT_number 2
_symmetry_cell_setting triclinic
_symmetry_space_group_name_Hall '-P 1'
_symmetry_space_group_name_H-M 'P -1'
_atom_sites_solution_hydrogens 'found in difference Fourier map'
_atom_sites_solution_primary direct
_atom_sites_solution_secondary difmap
_audit_creation_method SHELXL
_cell_angle_alpha 98.90(1)
_cell_angle_beta 91.25(1)
_cell_angle_gamma 100.77(1)
_cell_formula_units_Z 1
_cell_length_a 5.249(1)
_cell_length_b 9.074(2)
_cell_length_c 11.826(3)
_cell_measurement_reflns_used 25
_cell_measurement_temperature 298
_cell_measurement_theta_max 27
_cell_measurement_theta_min 12
_cell_volume 545.9(2)
_computing_cell_refinement 'Program LEAST (UCLA Crystallographic package)'
_computing_data_collection 'Program COLLECT (UCLA Crystallographic package)'
_computing_data_reduction 'Program REDUCE (UCLA Crystallographic package)'
_computing_molecular_graphics ORTEP
_computing_structure_refinement 'SHELXL-93 (Sheldrick, 1993)'
_computing_structure_solution 'SHELXS-86 (Sheldrick, 1990)'
_diffrn_ambient_temperature 298
_diffrn_measurement_device 'P21 Nicolet'
_diffrn_measurement_method 'theta-2theta scan'
_diffrn_radiation_monochromator graphite
_diffrn_radiation_source 'fine-focus sealed tube'
_diffrn_radiation_type CuK\a
_diffrn_radiation_wavelength 1.54180
_diffrn_reflns_av_R_equivalents 0.0080
_diffrn_reflns_av_sigmaI/netI 0.0403
_diffrn_reflns_limit_h_max 6
_diffrn_reflns_limit_h_min -6
_diffrn_reflns_limit_k_max 10
_diffrn_reflns_limit_k_min -10
_diffrn_reflns_limit_l_max 0
_diffrn_reflns_limit_l_min -13
_diffrn_reflns_number 1951
_diffrn_reflns_theta_max 64.99
_diffrn_reflns_theta_min 3.79
_diffrn_standards_decay_% -2.7
_diffrn_standards_interval_count 97
_diffrn_standards_number 3
_exptl_absorpt_coefficient_mu 4.065
_exptl_absorpt_correction_T_max 1.00
_exptl_absorpt_correction_T_min 0.67
_exptl_absorpt_correction_type 'psi-scan empirical'
_exptl_crystal_colour 'bright yellow'
_exptl_crystal_density_diffrn 1.819
_exptl_crystal_density_meas 1.79
_exptl_crystal_density_method 'floating method'
_exptl_crystal_description parallelipiped
_exptl_crystal_F_000 308
_exptl_crystal_size_max 0.40
_exptl_crystal_size_mid 0.25
_exptl_crystal_size_min 0.10
_refine_diff_density_max 0.635
_refine_diff_density_min -0.994
_refine_diff_density_rms 0.090
_refine_ls_extinction_method none
_refine_ls_goodness_of_fit_all 1.086
_refine_ls_goodness_of_fit_obs 1.096
_refine_ls_hydrogen_treatment 'isotropic refinement'
_refine_ls_matrix_type full
_refine_ls_number_parameters 208
_refine_ls_number_reflns 1851
_refine_ls_number_restraints 0
_refine_ls_restrained_S_all 1.086
_refine_ls_restrained_S_obs 1.096
_refine_ls_R_factor_all 0.0395
_refine_ls_R_factor_obs 0.0386
_refine_ls_shift/esd_max 0.008
_refine_ls_shift/esd_mean 0.001
_refine_ls_structure_factor_coef Fsqd
_refine_ls_weighting_details 'w=1/[\s^2^(Fo^2^)+(0.0680P)^2^+0.4254P] where P=(Fo^2^+2Fc^2^)/3'
_refine_ls_weighting_scheme calc
_refine_ls_wR_factor_all 0.1073
_refine_ls_wR_factor_obs 0.1058
_reflns_number_observed 1776
_reflns_number_total 1851
_reflns_observed_criterion >2sigma(I)
_cod_data_source_file j800014sup1.cif
_cod_data_source_block 2
_cod_depositor_comments
;
The following automatic conversions were performed:

'_refine_ls_weighting_scheme' value 'calc
w=1/[\s^2^(Fo^2^)+(0.0680P)^2^+0.4254P] where P=(Fo^2^+2Fc^2^)/3' was
changed to 'calc'. New tag '_refine_ls_weighting_details' was
created. The value of the new tag was set to
'w=1/[\s^2^(Fo^2^)+(0.0680P)^2^+0.4254P] where P=(Fo^2^+2Fc^2^)/3'.

Automatic conversion script
Id: cif_fix_values 3143 2015-03-26 13:38:13Z robertas 
;
_cod_original_sg_symbol_H-M P-1
_cod_database_code 7028177

loop_
_symmetry_equiv_pos_as_xyz
'x, y, z'
'-x, -y, -z'

loop_
_atom_site_aniso_label
_atom_site_aniso_U_11
_atom_site_aniso_U_22
_atom_site_aniso_U_33
_atom_site_aniso_U_23
_atom_site_aniso_U_13
_atom_site_aniso_U_12
Zn 0.0180(3) 0.0194(3) 0.0193(3) 0.0060(2) 0.0051(2) 0.0062(2)
OW1 0.0203(10) 0.0249(9) 0.0284(10) 0.0087(7) 0.0055(8) 0.0068(8)
O1 0.0231(9) 0.0307(10) 0.0237(9) 0.0124(7) 0.0079(7) 0.0105(7)
O5 0.0284(9) 0.0220(9) 0.0261(9) 0.0007(7) 0.0004(7) 0.0084(7)
N1 0.0236(11) 0.0209(10) 0.0181(10) 0.0087(9) 0.0066(8) 0.0086(8)
C2 0.0207(12) 0.0228(12) 0.0169(12) 0.0026(9) 0.0035(9) 0.0062(10)
O2 0.0359(10) 0.0291(10) 0.0295(10) 0.0110(8) 0.0147(8) 0.0189(8)
N3 0.0240(11) 0.0253(11) 0.0199(11) 0.0074(8) 0.0094(9) 0.0090(8)
C4 0.0254(13) 0.0238(12) 0.0202(12) 0.0064(10) 0.0051(10) 0.0047(10)
O4 0.0481(12) 0.0359(11) 0.0393(12) 0.0234(9) 0.0224(9) 0.0186(9)
C5 0.0214(12) 0.0197(12) 0.0186(12) 0.0037(9) 0.0032(9) 0.0070(9)
N2 0.0395(14) 0.0282(12) 0.0331(13) 0.0170(11) 0.0147(11) 0.0189(10)
C6 0.0182(11) 0.0189(11) 0.0184(11) 0.0036(9) 0.0028(9) 0.0052(9)
C7 0.0181(12) 0.0191(11) 0.0184(12) 0.0034(9) 0.0010(9) 0.0028(9)
O3 0.0270(9) 0.0288(10) 0.0302(10) 0.0115(8) 0.0105(8) 0.0145(8)
S 0.0335(4) 0.0222(4) 0.0232(4) 0.0020(3) -0.0013(3) 0.0077(3)
C8 0.057(2) 0.054(2) 0.037(2) 0.010(2) 0.017(2) 0.037(2)
C9 0.056(2) 0.032(2) 0.040(2) 0.0135(14) -0.001(2) 0.0009(15)

loop_
_atom_site_label
_atom_site_type_symbol
_atom_site_fract_x
_atom_site_fract_y
_atom_site_fract_z
_atom_site_U_iso_or_equiv
_atom_site_thermal_displace_type
_atom_site_occupancy
_atom_site_calc_flag
_atom_site_refinement_flags
Zn Zn 0.5000 0.0000 0.5000 0.0182(2) Uani 1 d S
OW1 O 0.2917(4) 0.1752(2) 0.4848(2) 0.0237(4) Uani 1 d .
O1 O 0.2402(3) -0.0743(2) 0.62127(15) 0.0241(4) Uani 1 d .
O5 O 0.7675(3) 0.1318(2) 0.63092(15) 0.0254(4) Uani 1 d .
N1 N -0.0619(4) -0.0505(2) 0.7973(2) 0.0196(4) Uani 1 d .
C2 C -0.2349(5) -0.0316(3) 0.8780(2) 0.0199(5) Uani 1 d .
O2 O -0.3576(4) 0.0725(2) 0.8876(2) 0.0290(4) Uani 1 d .
N3 N -0.2661(4) -0.1375(2) 0.9510(2) 0.0220(5) Uani 1 d .
C4 C -0.1462(5) -0.2599(3) 0.9464(2) 0.0228(5) Uani 1 d .
O4 O -0.1977(4) -0.3531(2) 1.0103(2) 0.0375(5) Uani 1 d .
C5 C 0.0484(5) -0.2702(3) 0.8587(2) 0.0194(5) Uani 1 d .
N2 N 0.1714(5) -0.3902(3) 0.8560(2) 0.0305(5) Uani 1 d .
C6 C 0.0799(5) -0.1671(3) 0.7850(2) 0.0182(5) Uani 1 d .
C7 C 0.2600(4) -0.1675(3) 0.6899(2) 0.0186(5) Uani 1 d .
O3 O 0.4140(4) -0.2584(2) 0.6826(2) 0.0266(4) Uani 1 d .
S S 0.81020(13) 0.28676(7) 0.70578(6) 0.0262(2) Uani 1 d .
C8 C 0.5021(8) 0.3178(5) 0.7529(3) 0.0458(8) Uani 1 d .
C9 C 0.8575(8) 0.4203(4) 0.6078(3) 0.0425(8) Uani 1 d .
HW1A H 0.3728(114) 0.2178(68) 0.4165(52) 0.102(19) Uiso 1 d .
HW1B H 0.1589(94) 0.1499(54) 0.4721(40) 0.061(15) Uiso 1 d .
HN1 H -0.0666(64) 0.0008(40) 0.7482(32) 0.031(9) Uiso 1 d .
HN2A H 0.3143(70) -0.3915(40) 0.8070(32) 0.036(9) Uiso 1 d .
HN2B H 0.1579(79) -0.4366(46) 0.9062(38) 0.048(11) Uiso 1 d .
HN3 H -0.3819(78) -0.1317(44) 1.0031(35) 0.040(10) Uiso 1 d .
H8A H 0.4005(100) 0.3298(55) 0.6929(46) 0.078(15) Uiso 1 d .
H8B H 0.5438(103) 0.4101(64) 0.8003(49) 0.086(17) Uiso 1 d .
H8C H 0.4308(126) 0.2230(76) 0.7746(55) 0.118(22) Uiso 1 d .
H9A H 0.7141(86) 0.4006(47) 0.5571(38) 0.058(12) Uiso 1 d .
H9B H 0.8384(88) 0.5159(55) 0.6527(41) 0.067(13) Uiso 1 d .
H9C H 1.0121(107) 0.4199(55) 0.5783(43) 0.075(15) Uiso 1 d .

loop_
_atom_type_symbol
_atom_type_description
_atom_type_scat_dispersion_real
_atom_type_scat_dispersion_imag
_atom_type_scat_source
C C 0.0181 0.0091 'International Tables Vol C Tables 4.2.6.8 and 6.1.1.4'
H H 0.0000 0.0000 'International Tables Vol C Tables 4.2.6.8 and 6.1.1.4'
N N 0.0311 0.0180 'International Tables Vol C Tables 4.2.6.8 and 6.1.1.4'
O O 0.0492 0.0322 'International Tables Vol C Tables 4.2.6.8 and 6.1.1.4'
S S 0.3331 0.5567 'International Tables Vol C Tables 4.2.6.8 and 6.1.1.4'
Zn Zn -1.5491 0.6778 'International Tables Vol C Tables 4.2.6.8 and 6.1.1.4'

loop_
_geom_angle_atom_site_label_1
_geom_angle_atom_site_label_2
_geom_angle_atom_site_label_3
_geom_angle
_geom_angle_site_symmetry_1
_geom_angle_site_symmetry_3
O1 Zn O1 180.0 . 2_656
O1 Zn OW1 91.11(7) . 2_656
O1 Zn OW1 88.89(7) 2_656 2_656
O1 Zn OW1 88.89(7) . .
O1 Zn OW1 91.11(7) 2_656 .
OW1 Zn OW1 180.0 2_656 .
O1 Zn O5 91.54(7) . .
O1 Zn O5 88.46(7) 2_656 .
OW1 Zn O5 85.02(7) 2_656 .
OW1 Zn O5 94.98(7) . .
O1 Zn O5 88.46(7) . 2_656
O1 Zn O5 91.54(7) 2_656 2_656
OW1 Zn O5 94.98(7) 2_656 2_656
OW1 Zn O5 85.02(7) . 2_656
O5 Zn O5 180.0 . 2_656
C7 O1 Zn 128.9(2) . .
S O5 Zn 138.56(11) . .
C2 N1 C6 124.3(2) . .
O2 C2 N1 123.3(2) . .
O2 C2 N3 121.5(2) . .
N1 C2 N3 115.2(2) . .
C4 N3 C2 126.6(2) . .
O4 C4 N3 122.0(2) . .
O4 C4 C5 122.8(2) . .
N3 C4 C5 115.2(2) . .
N2 C5 C6 126.0(2) . .
N2 C5 C4 115.1(2) . .
C6 C5 C4 118.8(2) . .
C5 C6 N1 119.7(2) . .
C5 C6 C7 124.7(2) . .
N1 C6 C7 115.6(2) . .
O3 C7 O1 125.7(2) . .
O3 C7 C6 118.5(2) . .
O1 C7 C6 115.8(2) . .
O5 S C8 107.4(2) . .
O5 S C9 105.06(14) . .
C8 S C9 98.1(2) . .

loop_
_geom_bond_atom_site_label_1
_geom_bond_atom_site_label_2
_geom_bond_distance
_geom_bond_site_symmetry_2
Zn O1 2.100(2) .
Zn O1 2.100(2) 2_656
Zn OW1 2.117(2) 2_656
Zn OW1 2.117(2) .
Zn O5 2.122(2) .
Zn O5 2.122(2) 2_656
O1 C7 1.275(3) .
O5 S 1.517(2) .
N1 C2 1.346(3) .
N1 C6 1.395(3) .
C2 O2 1.232(3) .
C2 N3 1.378(3) .
N3 C4 1.371(4) .
C4 O4 1.217(3) .
C4 C5 1.477(3) .
C5 N2 1.363(3) .
C5 C6 1.364(4) .
C6 C7 1.485(3) .
C7 O3 1.253(3) .
S C8 1.779(3) .
S C9 1.791(3) .
